data_4087613
loop_
_publ_author_name
'Novikov, Roman A.'
'Potapov, Konstantin V.'
'Chistikov, Daniil N.'
'Tarasova, Anna V.'
'Grigoriev, Michail S.'
'Timofeev, Vladimir P.'
'Tomilov, Yury V.'

_publ_section_title
;
 Synthesis and Structures of Cyclopropanedicarboxylate Gallium Complexes
;
_journal_issue 17
_journal_name_full Organometallics
_journal_page_first 4238
_journal_paper_doi 10.1021/acs.organomet.5b00399
_journal_volume 34
_journal_year 2015
_chemical_formula_moiety 'C14 H20 Cl8 Ga4 O10, C H2 Cl2'
_chemical_formula_sum 'C15 H22 Cl10 Ga4 O10'
_chemical_formula_weight 995.70
_space_group_crystal_system monoclinic
_space_group_IT_number 15
_space_group_name_Hall '-C 2yc'
_space_group_name_H-M_alt 'C 1 2/c 1'
_atom_sites_solution_hydrogens geom
_audit_creation_method SHELXL-2014
_cell_angle_alpha 90
_cell_angle_beta 103.5240(10)
_cell_angle_gamma 90
_cell_formula_units_Z 4
_cell_length_a 15.1696(4)
_cell_length_b 13.4325(3)
_cell_length_c 17.4348(4)
_cell_measurement_reflns_used 9912
_cell_measurement_temperature 100(2)
_cell_measurement_theta_max 30.15
_cell_measurement_theta_min 2.56
_cell_volume 3454.11(14)
_computing_cell_refinement 'SAINT-Plus (Bruker, 1998)'
_computing_data_collection 'APEX2 (Bruker, 2010)'
_computing_data_reduction 'SAINT-Plus (Bruker, 1998)'
_computing_molecular_graphics 'SHELXTL97 (Sheldrick, 2008)'
_computing_publication_material 'SHELXTL97 (Sheldrick, 2008)'
_computing_structure_refinement 'SHELXL-2014 (Sheldrick, 2015)'
_computing_structure_solution 'SHELXS97 (Sheldrick, 2008)'
_diffrn_ambient_temperature 100(2)
_diffrn_measured_fraction_theta_max 0.994
_diffrn_measurement_device_type 'Bruker KAPPA APEX II area-detector diffractometer'
_diffrn_measurement_method '\w- and \f-scans'
_diffrn_radiation_monochromator graphite
_diffrn_radiation_source 'fine-focus sealed tube'
_diffrn_radiation_type MoK\a
_diffrn_radiation_wavelength 0.71073
_diffrn_reflns_av_R_equivalents 0.0272
_diffrn_reflns_av_unetI/netI 0.0238
_diffrn_reflns_Laue_measured_fraction_max 0.994
_diffrn_reflns_limit_h_max 21
_diffrn_reflns_limit_h_min -21
_diffrn_reflns_limit_k_max 18
_diffrn_reflns_limit_k_min -18
_diffrn_reflns_limit_l_max 24
_diffrn_reflns_limit_l_min -24
_diffrn_reflns_number 27193
_diffrn_reflns_point_group_measured_fraction_max 0.994
_diffrn_reflns_theta_max 30.000
_diffrn_reflns_theta_min 4.091
_diffrn_standards_number 0
_exptl_absorpt_coefficient_mu 3.902
_exptl_absorpt_correction_T_max 0.564
_exptl_absorpt_correction_T_min 0.398
_exptl_absorpt_correction_type multi-scan
_exptl_absorpt_process_details 'SADABS (Bruker, 2008)'
_exptl_crystal_colour colourless
_exptl_crystal_density_diffrn 1.915
_exptl_crystal_description fragment
_exptl_crystal_F_000 1944
_exptl_crystal_size_max 0.500
_exptl_crystal_size_mid 0.400
_exptl_crystal_size_min 0.400
_refine_diff_density_max 1.646
_refine_diff_density_min -0.688
_refine_diff_density_rms 0.088
_refine_ls_extinction_method none
_refine_ls_goodness_of_fit_ref 1.018
_refine_ls_hydrogen_treatment constr
_refine_ls_matrix_type full
_refine_ls_number_parameters 187
_refine_ls_number_reflns 5019
_refine_ls_number_restraints 0
_refine_ls_restrained_S_all 1.018
_refine_ls_R_factor_all 0.0382
_refine_ls_R_factor_gt 0.0279
_refine_ls_shift/su_max 0.001
_refine_ls_shift/su_mean 0.000
_refine_ls_structure_factor_coef Fsqd
_refine_ls_weighting_details 'w=1/[\s^2^(Fo^2^)+(0.0282P)^2^+8.7937P] where P=(Fo^2^+2Fc^2^)/3'
_refine_ls_weighting_scheme calc
_refine_ls_wR_factor_gt 0.0641
_refine_ls_wR_factor_ref 0.0681
_reflns_Friedel_coverage 0.000
_reflns_number_gt 4161
_reflns_number_total 5019
_reflns_threshold_expression 'I > 2\s(I)'
_cod_data_source_file om5b00399_si_005.cif
_cod_data_source_block ioc
_cod_original_sg_symbol_H-M 'C 2/c'
_cod_database_code 4087613
_shelx_space_group_comment
;
The symmetry employed for this shelxl refinement is uniquely defined
by the following loop, which should always be used as a source of
symmetry information in preference to the above space-group names.
They are only intended as comments.
;
_shelx_estimated_absorpt_t_min 0.246
_shelx_estimated_absorpt_t_max 0.304
_shelxl_version_number 2014-3

loop_
_space_group_symop_operation_xyz
'x, y, z'
'-x, y, -z+1/2'
'x+1/2, y+1/2, z'
'-x+1/2, y+1/2, -z+1/2'
'-x, -y, -z'
'x, -y, z-1/2'
'-x+1/2, -y+1/2, -z'
'x+1/2, -y+1/2, z-1/2'

loop_
_atom_site_label
_atom_site_type_symbol
_atom_site_fract_x
_atom_site_fract_y
_atom_site_fract_z
_atom_site_U_iso_or_equiv
_atom_site_adp_type
_atom_site_occupancy
_atom_site_site_symmetry_order
_atom_site_calc_flag
_atom_site_refinement_flags_posn
_atom_site_refinement_flags_adp
_atom_site_refinement_flags_occupancy
Ga1 Ga 0.5000 0.35440(2) 0.2500 0.01264(7) Uani 1 2 d S T P
Ga2 Ga 0.5000 0.56297(2) 0.2500 0.01790(8) Uani 1 2 d S T P
Ga3 Ga 0.30612(2) 0.46360(2) 0.14621(2) 0.01814(6) Uani 1 1 d . . .
Cl1 Cl 0.46070(5) 0.64567(6) 0.34153(5) 0.0471(2) Uani 1 1 d . . .
Cl2 Cl 0.31632(4) 0.39335(5) 0.03630(3) 0.02924(13) Uani 1 1 d . . .
Cl3 Cl 0.21161(4) 0.38323(5) 0.19877(4) 0.03267(14) Uani 1 1 d . . .
Cl4 Cl 0.26602(4) 0.61860(5) 0.13048(4) 0.03093(13) Uani 1 1 d . . .
Cl5 Cl 0.0000 0.49003(8) 0.2500 0.0403(2) Uani 1 2 d S T P
Cl6 Cl 0.10699(9) 0.37761(10) 0.38551(8) 0.0351(3) Uani 0.5 1 d . . P
O1 O 0.41971(10) 0.46054(10) 0.21034(8) 0.0161(3) Uani 1 1 d . . .
O2 O 0.41435(10) 0.24803(11) 0.20197(8) 0.0160(3) Uani 1 1 d . . .
O3 O 0.55300(10) 0.34192(11) 0.15707(8) 0.0171(3) Uani 1 1 d . . .
O4 O 0.34831(11) 0.12813(12) 0.12243(10) 0.0239(3) Uani 1 1 d . . .
O5 O 0.58627(12) 0.28618(13) 0.04853(10) 0.0297(4) Uani 1 1 d . . .
C1 C 0.41014(14) 0.19591(15) 0.14245(12) 0.0176(4) Uani 1 1 d . . .
C2 C 0.53946(15) 0.28225(16) 0.10207(12) 0.0185(4) Uani 1 1 d . . .
C3 C 0.28326(16) 0.11651(19) 0.17180(15) 0.0287(5) Uani 1 1 d . . .
H3A H 0.2404 0.0632 0.1504 0.043 Uiso 1 1 calc R U .
H3B H 0.3156 0.0995 0.2257 0.043 Uiso 1 1 calc R U .
H3C H 0.2501 0.1790 0.1724 0.043 Uiso 1 1 calc R U .
C4 C 0.6556(2) 0.3638(2) 0.05810(19) 0.0450(8) Uani 1 1 d . . .
H4A H 0.6864 0.3598 0.0147 0.067 Uiso 1 1 calc R U .
H4B H 0.6270 0.4292 0.0576 0.067 Uiso 1 1 calc R U .
H4C H 0.6998 0.3543 0.1084 0.067 Uiso 1 1 calc R U .
C5 C 0.47236(14) 0.20181(16) 0.08927(12) 0.0193(4) Uani 1 1 d . . .
C6 C 0.50147(19) 0.10214(19) 0.05706(16) 0.0318(6) Uani 1 1 d . . .
H6A H 0.5638 0.0978 0.0488 0.038 Uiso 1 1 calc R U .
H6B H 0.4783 0.0396 0.0751 0.038 Uiso 1 1 calc R U .
C7 C 0.43679(18) 0.1659(2) 0.00375(14) 0.0328(6) Uani 1 1 d . . .
H7A H 0.3730 0.1432 -0.0119 0.039 Uiso 1 1 calc R U .
H7B H 0.4584 0.2014 -0.0381 0.039 Uiso 1 1 calc R U .
C8 C 0.0284(4) 0.3714(4) 0.2934(3) 0.0351(12) Uani 0.5 1 d . . P
H8A H -0.0276 0.3384 0.3004 0.042 Uiso 0.5 1 calc R U P
H8B H 0.0542 0.3299 0.2571 0.042 Uiso 0.5 1 calc R U P

loop_
_atom_site_aniso_label
_atom_site_aniso_U_11
_atom_site_aniso_U_22
_atom_site_aniso_U_33
_atom_site_aniso_U_23
_atom_site_aniso_U_13
_atom_site_aniso_U_12
Ga1 0.01349(14) 0.01352(14) 0.01037(14) 0.000 0.00167(11) 0.000
Ga2 0.01781(16) 0.01460(15) 0.02060(17) 0.000 0.00310(13) 0.000
Ga3 0.01367(11) 0.02305(13) 0.01682(12) 0.00129(9) 0.00176(8) 0.00275(9)
Cl1 0.0376(4) 0.0478(4) 0.0540(4) -0.0307(4) 0.0070(3) 0.0088(3)
Cl2 0.0294(3) 0.0384(3) 0.0165(2) -0.0043(2) -0.0015(2) 0.0051(2)
Cl3 0.0225(3) 0.0343(3) 0.0454(4) -0.0014(3) 0.0166(3) -0.0048(2)
Cl4 0.0338(3) 0.0295(3) 0.0311(3) 0.0094(2) 0.0109(2) 0.0144(2)
Cl5 0.0364(5) 0.0384(5) 0.0435(5) 0.000 0.0042(4) 0.000
Cl6 0.0341(6) 0.0301(6) 0.0450(7) 0.0107(5) 0.0170(6) 0.0090(5)
O1 0.0154(6) 0.0154(7) 0.0157(7) 0.0022(5) -0.0001(5) 0.0004(5)
O2 0.0170(7) 0.0182(7) 0.0128(6) -0.0018(5) 0.0034(5) -0.0022(5)
O3 0.0191(7) 0.0189(7) 0.0137(7) -0.0007(6) 0.0047(6) -0.0026(6)
O4 0.0229(8) 0.0250(8) 0.0241(8) -0.0078(7) 0.0058(6) -0.0087(6)
O5 0.0392(10) 0.0329(9) 0.0231(8) -0.0071(7) 0.0194(8) -0.0106(7)
C1 0.0177(9) 0.0159(9) 0.0176(9) 0.0012(8) 0.0008(8) 0.0000(7)
C2 0.0220(10) 0.0198(10) 0.0142(9) 0.0019(8) 0.0052(8) 0.0018(8)
C3 0.0246(11) 0.0291(12) 0.0345(13) -0.0064(10) 0.0110(10) -0.0097(9)
C4 0.0569(19) 0.0464(17) 0.0436(17) -0.0108(13) 0.0361(15) -0.0243(14)
C5 0.0210(10) 0.0211(10) 0.0157(9) -0.0053(8) 0.0041(8) -0.0019(8)
C6 0.0381(14) 0.0249(12) 0.0373(14) -0.0147(10) 0.0188(11) -0.0041(10)
C7 0.0347(13) 0.0459(15) 0.0177(11) -0.0152(11) 0.0059(10) -0.0122(11)
C8 0.037(3) 0.024(2) 0.049(3) -0.002(2) 0.019(2) -0.005(2)

loop_
_atom_type_symbol
_atom_type_description
_atom_type_scat_dispersion_real
_atom_type_scat_dispersion_imag
_atom_type_scat_source
C C 0.0033 0.0016 'International Tables Vol C Tables 4.2.6.8 and 6.1.1.4'
H H 0.0000 0.0000 'International Tables Vol C Tables 4.2.6.8 and 6.1.1.4'
O O 0.0106 0.0060 'International Tables Vol C Tables 4.2.6.8 and 6.1.1.4'
Cl Cl 0.1484 0.1585 'International Tables Vol C Tables 4.2.6.8 and 6.1.1.4'
Ga Ga 0.2307 1.6083 'International Tables Vol C Tables 4.2.6.8 and 6.1.1.4'

loop_
_geom_angle_atom_site_label_1
_geom_angle_atom_site_label_2
_geom_angle_atom_site_label_3
_geom_angle
_geom_angle_site_symmetry_1
_geom_angle_site_symmetry_3
O1 Ga1 O1 82.58(9) 2_655 .
O1 Ga1 O3 90.74(6) 2_655 .
O1 Ga1 O3 96.57(6) . .
O1 Ga1 O3 96.57(6) 2_655 2_655
O1 Ga1 O3 90.74(6) . 2_655
O3 Ga1 O3 170.28(9) . 2_655
O1 Ga1 O2 94.95(6) 2_655 2_655
O1 Ga1 O2 176.32(6) . 2_655
O3 Ga1 O2 86.16(6) . 2_655
O3 Ga1 O2 86.82(6) 2_655 2_655
O1 Ga1 O2 176.32(6) 2_655 .
O1 Ga1 O2 94.95(6) . .
O3 Ga1 O2 86.83(6) . .
O3 Ga1 O2 86.16(6) 2_655 .
O2 Ga1 O2 87.65(8) 2_655 .
O1 Ga1 Ga2 41.29(4) 2_655 .
O1 Ga1 Ga2 41.29(4) . .
O3 Ga1 Ga2 94.86(4) . .
O3 Ga1 Ga2 94.86(4) 2_655 .
O2 Ga1 Ga2 136.18(4) 2_655 .
O2 Ga1 Ga2 136.18(4) . .
O1 Ga2 O1 84.61(9) 2_655 .
O1 Ga2 Cl1 112.87(5) 2_655 2_655
O1 Ga2 Cl1 112.27(5) . 2_655
O1 Ga2 Cl1 112.27(5) 2_655 .
O1 Ga2 Cl1 112.87(5) . .
Cl1 Ga2 Cl1 117.47(5) 2_655 .
O1 Ga2 Ga1 42.30(4) 2_655 .
O1 Ga2 Ga1 42.30(4) . .
Cl1 Ga2 Ga1 121.27(3) 2_655 .
Cl1 Ga2 Ga1 121.27(3) . .
O1 Ga3 Cl3 110.75(5) . .
O1 Ga3 Cl4 107.24(5) . .
Cl3 Ga3 Cl4 109.80(3) . .
O1 Ga3 Cl2 106.21(5) . .
Cl3 Ga3 Cl2 110.36(3) . .
Cl4 Ga3 Cl2 112.40(3) . .
C8 Cl5 C8 52.1(4) 2 .
Ga3 O1 Ga2 130.88(8) . .
Ga3 O1 Ga1 132.44(8) . .
Ga2 O1 Ga1 96.41(7) . .
C1 O2 Ga1 131.38(13) . .
C2 O3 Ga1 131.96(14) . .
C1 O4 C3 117.55(17) . .
C2 O5 C4 116.50(18) . .
O2 C1 O4 120.96(19) . .
O2 C1 C5 125.53(19) . .
O4 C1 C5 113.51(18) . .
O3 C2 O5 120.9(2) . .
O3 C2 C5 125.65(19) . .
O5 C2 C5 113.41(18) . .
O4 C3 H3A 109.5 . .
O4 C3 H3B 109.5 . .
H3A C3 H3B 109.5 . .
O4 C3 H3C 109.5 . .
H3A C3 H3C 109.5 . .
H3B C3 H3C 109.5 . .
O5 C4 H4A 109.5 . .
O5 C4 H4B 109.5 . .
H4A C4 H4B 109.5 . .
O5 C4 H4C 109.5 . .
H4A C4 H4C 109.5 . .
H4B C4 H4C 109.5 . .
C2 C5 C1 117.96(18) . .
C2 C5 C7 116.88(19) . .
C1 C5 C7 117.51(19) . .
C2 C5 C6 116.36(18) . .
C1 C5 C6 117.33(19) . .
C7 C5 C6 56.33(17) . .
C7 C6 C5 61.30(16) . .
C7 C6 H6A 117.6 . .
C5 C6 H6A 117.6 . .
C7 C6 H6B 117.6 . .
C5 C6 H6B 117.6 . .
H6A C6 H6B 114.7 . .
C6 C7 C5 62.37(16) . .
C6 C7 H7A 117.5 . .
C5 C7 H7A 117.5 . .
C6 C7 H7B 117.5 . .
C5 C7 H7B 117.5 . .
H7A C7 H7B 114.6 . .
Cl6 C8 Cl5 113.0(3) . .
Cl6 C8 H8A 109.0 . .
Cl5 C8 H8A 109.0 . .
Cl6 C8 H8B 109.0 . .
Cl5 C8 H8B 109.0 . .
H8A C8 H8B 107.8 . .

loop_
_geom_bond_atom_site_label_1
_geom_bond_atom_site_label_2
_geom_bond_distance
_geom_bond_site_symmetry_2
Ga1 O1 1.8975(14) 2_655
Ga1 O1 1.8975(14) .
Ga1 O3 1.9771(14) .
Ga1 O3 1.9771(14) 2_655
Ga1 O2 1.9803(14) 2_655
Ga1 O2 1.9804(14) .
Ga1 Ga2 2.8016(4) .
Ga2 O1 1.8603(14) 2_655
Ga2 O1 1.8603(14) .
Ga2 Cl1 2.1403(7) 2_655
Ga2 Cl1 2.1403(7) .
Ga3 O1 1.8220(14) .
Ga3 Cl3 2.1621(6) .
Ga3 Cl4 2.1684(6) .
Ga3 Cl2 2.1737(6) .
Cl5 C8 1.773(5) 2
Cl5 C8 1.773(5) .
Cl6 C8 1.764(6) .
O2 C1 1.241(2) .
O3 C2 1.230(3) .
O4 C1 1.295(3) .
O4 C3 1.462(3) .
O5 C2 1.299(2) .
O5 C4 1.462(3) .
C1 C5 1.472(3) .
C2 C5 1.465(3) .
C3 H3A 0.9800 .
C3 H3B 0.9800 .
C3 H3C 0.9800 .
C4 H4A 0.9800 .
C4 H4B 0.9800 .
C4 H4C 0.9800 .
C5 C7 1.540(3) .
C5 C6 1.555(3) .
C6 C7 1.461(4) .
C6 H6A 0.9900 .
C6 H6B 0.9900 .
C7 H7A 0.9900 .
C7 H7B 0.9900 .
C8 H8A 0.9900 .
C8 H8B 0.9900 .

loop_
_geom_torsion_atom_site_label_1
_geom_torsion_atom_site_label_2
_geom_torsion_atom_site_label_3
_geom_torsion_atom_site_label_4
_geom_torsion
_geom_torsion_site_symmetry_1
Cl3 Ga3 O1 Ga2 -126.57(9) .
Cl4 Ga3 O1 Ga2 -6.78(11) .
Cl2 Ga3 O1 Ga2 113.60(10) .
Cl3 Ga3 O1 Ga1 60.87(11) .
Cl4 Ga3 O1 Ga1 -179.34(9) .
Cl2 Ga3 O1 Ga1 -58.97(11) .
O1 Ga2 O1 Ga3 -174.49(15) 2_655
Cl1 Ga2 O1 Ga3 -61.95(11) 2_655
Cl1 Ga2 O1 Ga3 73.59(11) .
Ga1 Ga2 O1 Ga3 -174.49(15) .
O1 Ga2 O1 Ga1 0.001(0) 2_655
Cl1 Ga2 O1 Ga1 112.53(5) 2_655
Cl1 Ga2 O1 Ga1 -111.93(5) .
O1 Ga1 O1 Ga3 174.35(15) 2_655
O3 Ga1 O1 Ga3 84.46(11) .
O3 Ga1 O1 Ga3 -89.12(11) 2_655
O2 Ga1 O1 Ga3 -2.91(11) .
Ga2 Ga1 O1 Ga3 174.35(15) .
O1 Ga1 O1 Ga2 -0.001(0) 2_655
O3 Ga1 O1 Ga2 -89.89(7) .
O3 Ga1 O1 Ga2 96.53(7) 2_655
O2 Ga1 O1 Ga2 -177.26(6) .
Ga1 O2 C1 O4 178.58(14) .
Ga1 O2 C1 C5 -0.4(3) .
C3 O4 C1 O2 0.9(3) .
C3 O4 C1 C5 179.93(19) .
Ga1 O3 C2 O5 -176.79(15) .
Ga1 O3 C2 C5 3.0(3) .
C4 O5 C2 O3 0.7(3) .
C4 O5 C2 C5 -179.1(2) .
O3 C2 C5 C1 5.4(3) .
O5 C2 C5 C1 -174.75(19) .
O3 C2 C5 C7 154.2(2) .
O5 C2 C5 C7 -26.0(3) .
O3 C2 C5 C6 -142.1(2) .
O5 C2 C5 C6 37.8(3) .
O2 C1 C5 C2 -6.7(3) .
O4 C1 C5 C2 174.25(19) .
O2 C1 C5 C7 -155.3(2) .
O4 C1 C5 C7 25.7(3) .
O2 C1 C5 C6 140.4(2) .
O4 C1 C5 C6 -38.6(3) .
C2 C5 C6 C7 -106.0(2) .
C1 C5 C6 C7 106.3(2) .
C2 C5 C7 C6 105.1(2) .
C1 C5 C7 C6 -106.0(2) .
C8 Cl5 C8 Cl6 170.7(6) 2
